data_7203137
loop_
_publ_author_name
'van den Ancker, Tania R.'
'Cave, Gareth W. V.'
'Raston, Colin L.'

_publ_section_title
;
 Benign approaches for the synthesis of bis-imine Schiff bases
;
_journal_issue 1
_journal_name_full 'Green Chemistry'
_journal_page_first 50
_journal_paper_doi 10.1039/b513289d
_journal_volume 8
_journal_year 2006
_chemical_formula_moiety C4NH4CHNC6H10NCHC4NH4
_chemical_formula_sum 'C16 H20 N4'
_chemical_formula_weight 134.18
_chemical_name_common N,N'-Bis(1H-pyrrol-2-ylmethylene)cyclohexane-1,2-diamine
_chemical_name_systematic
;
?
;
_space_group_IT_number 15
_symmetry_cell_setting monoclinic
_symmetry_space_group_name_Hall '-C 2yc'
_symmetry_space_group_name_H-M 'C 1 2/c 1'
_atom_sites_solution_hydrogens direct
_atom_sites_solution_primary direct
_atom_sites_solution_secondary difmap
_audit_creation_method SHELXL-97
_cell_angle_alpha 90.00
_cell_angle_beta 101.3880(10)
_cell_angle_gamma 90.00
_cell_formula_units_Z 4
_cell_length_a 18.5478(4)
_cell_length_b 8.9189(2)
_cell_length_c 9.2148(2)
_cell_measurement_temperature 150(2)
_cell_volume 1494.36(6)
_computing_cell_refinement 'Denzo-SMN (Otwinowski & Minor)'
_computing_data_collection 'Collect (Nonius, 1999)'
_computing_data_reduction 'Denzo-SMN (Otwinowski & Minor)'
_computing_molecular_graphics 'XSeed (Barbour, 2001)'
_computing_publication_material 'local program'
_computing_structure_refinement 'SHELXL-97 (Sheldrick, 1997)'
_computing_structure_solution 'SHELXS-97 (Sheldrick, 1990)'
_diffrn_ambient_temperature 150(2)
_diffrn_measured_fraction_theta_full 0.975
_diffrn_measured_fraction_theta_max 0.975
_diffrn_measurement_device_type
;
Nonius KappaCCD area detector
diffractometer
;
_diffrn_measurement_method
;
Detector set at 30mm from sample with different 2theta offsets
1 degree phi exposures for chi=0 degree settings
1 degree omega exposures for chi=0 degree settings
;
_diffrn_radiation_monochromator graphite
_diffrn_radiation_source 'fine-focus sealed tube'
_diffrn_radiation_type MoK\a
_diffrn_radiation_wavelength 0.71073
_diffrn_reflns_av_R_equivalents 0.0113
_diffrn_reflns_av_sigmaI/netI 0.0258
_diffrn_reflns_limit_h_max 24
_diffrn_reflns_limit_h_min -24
_diffrn_reflns_limit_k_max 11
_diffrn_reflns_limit_k_min -11
_diffrn_reflns_limit_l_max 12
_diffrn_reflns_limit_l_min -12
_diffrn_reflns_number 3200
_diffrn_reflns_theta_full 28.28
_diffrn_reflns_theta_max 28.28
_diffrn_reflns_theta_min 2.24
_exptl_absorpt_coefficient_mu 0.074
_exptl_absorpt_correction_T_max 0.9898
_exptl_absorpt_correction_T_min 0.9776
_exptl_absorpt_correction_type multi-scan
_exptl_crystal_colour colourless
_exptl_crystal_density_diffrn 1.193
_exptl_crystal_density_method 'not measured'
_exptl_crystal_description needle
_exptl_crystal_F_000 576
_exptl_crystal_size_max 0.31
_exptl_crystal_size_mid 0.15
_exptl_crystal_size_min 0.14
_refine_diff_density_max 0.273
_refine_diff_density_min -0.159
_refine_diff_density_rms 0.033
_refine_ls_extinction_method none
_refine_ls_goodness_of_fit_ref 1.067
_refine_ls_hydrogen_treatment mixed
_refine_ls_matrix_type full
_refine_ls_number_parameters 131
_refine_ls_number_reflns 1807
_refine_ls_number_restraints 0
_refine_ls_restrained_S_all 1.067
_refine_ls_R_factor_all 0.0402
_refine_ls_R_factor_gt 0.0371
_refine_ls_shift/su_max 0.000
_refine_ls_shift/su_mean 0.000
_refine_ls_structure_factor_coef Fsqd
_refine_ls_weighting_details 'calc w=1/[\s^2^(Fo^2^)+(0.0468P)^2^+0.8102P] where P=(Fo^2^+2Fc^2^)/3'
_refine_ls_weighting_scheme calc
_refine_ls_wR_factor_gt 0.0989
_refine_ls_wR_factor_ref 0.1012
_reflns_number_gt 1663
_reflns_number_total 1807
_reflns_threshold_expression >2sigma(I)
_cod_data_source_file b513289d.txt
_cod_data_source_block bispyrrol
_cod_depositor_comments
;
The following automatic conversions were performed:
'_symmetry_cell_setting' value 'Monoclinic' changed to 'monoclinic'
according to '/home/saulius/struct/CIF-dictionaries/cif_core.dic'
dictionary named 'cif_core.dic' version 2.4.1 from 2010-06-29.

Automatic conversion script
Id: cif_fix_enum 1527 2010-12-29 10:47:43Z saulius 
;
_cod_original_sg_symbol_H-M C2/c
_cod_database_code 7203137

loop_
_symmetry_equiv_pos_as_xyz
'x, y, z'
'-x, y, -z+1/2'
'x+1/2, y+1/2, z'
'-x+1/2, y+1/2, -z+1/2'
'-x, -y, -z'
'x, -y, z-1/2'
'-x+1/2, -y+1/2, -z'
'x+1/2, -y+1/2, z-1/2'

loop_
_atom_site_label
_atom_site_type_symbol
_atom_site_fract_x
_atom_site_fract_y
_atom_site_fract_z
_atom_site_U_iso_or_equiv
_atom_site_adp_type
_atom_site_occupancy
_atom_site_symmetry_multiplicity
_atom_site_calc_flag
_atom_site_refinement_flags
_atom_site_disorder_assembly
_atom_site_disorder_group
N1 N 0.14837(4) -0.16521(9) 0.07836(9) 0.0199(2) Uani 1 1 d . . .
H1 H 0.1262(8) -0.1551(16) -0.0222(17) 0.039(4) Uiso 1 1 d . . .
C2 C 0.19692(5) -0.27515(11) 0.13400(11) 0.0238(2) Uani 1 1 d . . .
H2 H 0.2102(7) -0.3523(15) 0.0689(15) 0.035(3) Uiso 1 1 d . . .
C3 C 0.21964(5) -0.25199(12) 0.28376(11) 0.0264(2) Uani 1 1 d . . .
H3 H 0.2546(8) -0.3146(16) 0.3538(16) 0.040(4) Uiso 1 1 d . . .
C4 C 0.18333(5) -0.12279(11) 0.32050(10) 0.0229(2) Uani 1 1 d . . .
H4 H 0.1884(7) -0.0749(15) 0.4179(15) 0.033(3) Uiso 1 1 d . . .
C5 C 0.13904(5) -0.07050(10) 0.19150(10) 0.0179(2) Uani 1 1 d . . .
C6 C 0.09140(5) 0.05888(10) 0.16167(10) 0.0176(2) Uani 1 1 d . . .
H6 H 0.0680(6) 0.0759(13) 0.0540(13) 0.023(3) Uiso 1 1 d . . .
N7 N 0.07964(4) 0.14927(8) 0.26218(8) 0.0184(2) Uani 1 1 d . . .
C8 C 0.03392(5) 0.28080(9) 0.21394(10) 0.0183(2) Uani 1 1 d . . .
H8 H 0.0166(6) 0.2794(13) 0.1030(13) 0.020(3) Uiso 1 1 d . . .
C9 C 0.07959(5) 0.42291(11) 0.25763(12) 0.0256(2) Uani 1 1 d . . .
C10 C 0.03454(6) 0.56539(10) 0.21680(11) 0.0251(2) Uani 1 1 d . . .
H9A H 0.0994(7) 0.4202(15) 0.3709(15) 0.031(3) Uiso 1 1 d . . .
H10A H 0.0651(7) 0.6550(15) 0.2489(15) 0.033(3) Uiso 1 1 d . . .
H9B H 0.1237(8) 0.4206(16) 0.2107(15) 0.038(4) Uiso 1 1 d . . .
H10B H 0.0194(7) 0.5720(15) 0.1045(15) 0.034(3) Uiso 1 1 d . . .

loop_
_atom_site_aniso_label
_atom_site_aniso_U_11
_atom_site_aniso_U_22
_atom_site_aniso_U_33
_atom_site_aniso_U_23
_atom_site_aniso_U_13
_atom_site_aniso_U_12
N1 0.0235(4) 0.0190(4) 0.0172(4) 0.0004(3) 0.0043(3) 0.0021(3)
C2 0.0251(4) 0.0213(5) 0.0267(5) 0.0017(4) 0.0088(4) 0.0054(3)
C3 0.0243(5) 0.0282(5) 0.0259(5) 0.0050(4) 0.0027(4) 0.0076(4)
C4 0.0242(4) 0.0244(5) 0.0189(5) 0.0010(3) 0.0010(3) 0.0030(3)
C5 0.0193(4) 0.0168(4) 0.0175(4) 0.0002(3) 0.0035(3) -0.0009(3)
C6 0.0189(4) 0.0169(4) 0.0166(4) 0.0018(3) 0.0022(3) -0.0012(3)
N7 0.0217(4) 0.0151(4) 0.0179(4) 0.0015(3) 0.0026(3) 0.0002(3)
C8 0.0234(4) 0.0145(4) 0.0170(4) 0.0020(3) 0.0037(3) 0.0014(3)
C9 0.0250(5) 0.0166(4) 0.0353(6) 0.0017(4) 0.0066(4) -0.0021(3)
C10 0.0332(5) 0.0146(4) 0.0280(5) 0.0024(3) 0.0068(4) -0.0014(4)

loop_
_atom_type_symbol
_atom_type_description
_atom_type_scat_dispersion_real
_atom_type_scat_dispersion_imag
_atom_type_scat_source
C C 0.0033 0.0016 'International Tables Vol C Tables 4.2.6.8 and 6.1.1.4'
H H 0.0000 0.0000 'International Tables Vol C Tables 4.2.6.8 and 6.1.1.4'
N N 0.0061 0.0033 'International Tables Vol C Tables 4.2.6.8 and 6.1.1.4'

loop_
_geom_angle_atom_site_label_1
_geom_angle_atom_site_label_2
_geom_angle_atom_site_label_3
_geom_angle
_geom_angle_site_symmetry_1
_geom_angle_site_symmetry_3
_geom_angle_publ_flag
C2 N1 C5 109.20(8) . . ?
N1 C2 C3 108.56(8) . . ?
C2 C3 C4 107.30(8) . . ?
C5 C4 C3 107.43(8) . . ?
N1 C5 C4 107.50(8) . . ?
N1 C5 C6 120.55(8) . . ?
C4 C5 C6 131.92(8) . . ?
N7 C6 C5 123.41(8) . . ?
C6 N7 C8 117.17(7) . . ?
N7 C8 C9 109.01(7) . . ?
N7 C8 C8 110.11(6) . 2 ?
C9 C8 C8 110.12(6) . 2 ?
C10 C9 C8 112.10(8) . . ?
C10 C10 C9 111.31(6) 2 . ?

loop_
_geom_bond_atom_site_label_1
_geom_bond_atom_site_label_2
_geom_bond_distance
_geom_bond_site_symmetry_2
_geom_bond_publ_flag
N1 C2 1.3613(12) . ?
N1 C5 1.3790(11) . ?
C2 C3 1.3766(14) . ?
C3 C4 1.4093(14) . ?
C4 C5 1.3856(12) . ?
C5 C6 1.4464(12) . ?
C6 N7 1.2786(12) . ?
N7 C8 1.4642(11) . ?
C8 C9 1.5334(12) . ?
C8 C8 1.5346(17) 2 ?
C9 C10 1.5266(13) . ?
C10 C10 1.525(2) 2 ?
